data_1502891
loop_
_publ_author_name
'Fukawa, Naohiro'
'Osaka, Takuya'
'Noguchi, Keiichi'
'Tanaka, Ken'

_publ_section_title
;
 Asymmetric synthesis and photophysical properties of benzopyrano- or
 naphthopyrano-fused helical phosphafluorenes.
;
_journal_issue 6
_journal_name_full 'Organic letters'
_journal_page_first 1324
_journal_page_last 1327
_journal_paper_doi 10.1021/ol100227k
_journal_volume 12
_journal_year 2010
_chemical_formula_moiety 'C39 H27 O3 P, C3 H6 O'
_chemical_formula_sum 'C42 H33 O4 P'
_chemical_formula_weight 632.65
_chemical_name_common phosphafluorene
_chemical_name_systematic
;
 ?
;
_space_group_IT_number 14
_symmetry_cell_setting monoclinic
_symmetry_Int_Tables_number 14
_symmetry_space_group_name_Hall '-P 2ybc'
_symmetry_space_group_name_H-M 'P 1 21/c 1'
_atom_sites_solution_hydrogens geom
_atom_sites_solution_primary direct
_atom_sites_solution_secondary difmap
_cell_angle_alpha 90.00
_cell_angle_beta 114.023(2)
_cell_angle_gamma 90.00
_cell_formula_units_Z 4
_cell_length_a 13.8985(6)
_cell_length_b 14.4684(6)
_cell_length_c 17.6975(7)
_cell_measurement_reflns_used 20342
_cell_measurement_temperature 193(2)
_cell_measurement_theta_max 67.8
_cell_measurement_theta_min 3.1
_cell_volume 3250.5(2)
_computing_cell_refinement PROCESS-AUTO
_computing_data_collection PROCESS-AUTO
_computing_data_reduction CrystalStructure
_computing_publication_material 'SHELXL-97 (Sheldrick, 1997)'
_computing_structure_refinement 'SHELXL-97 (Sheldrick, 1997)'
_computing_structure_solution SIR2004
_diffrn_ambient_temperature 193(2)
_diffrn_detector_area_resol_mean 10.00
_diffrn_measured_fraction_theta_full 0.999
_diffrn_measured_fraction_theta_max 0.999
_diffrn_measurement_device_type 'Rigaku RAXIS-RAPID'
_diffrn_measurement_method \w
_diffrn_radiation_monochromator graphite
_diffrn_radiation_source 'rotating anode'
_diffrn_radiation_type CuK\a
_diffrn_radiation_wavelength 1.54187
_diffrn_reflns_av_R_equivalents 0.0000
_diffrn_reflns_av_sigmaI/netI 0.0773
_diffrn_reflns_limit_h_max 16
_diffrn_reflns_limit_h_min 0
_diffrn_reflns_limit_k_max 17
_diffrn_reflns_limit_k_min 0
_diffrn_reflns_limit_l_max 19
_diffrn_reflns_limit_l_min -21
_diffrn_reflns_number 5938
_diffrn_reflns_theta_full 68.17
_diffrn_reflns_theta_max 68.17
_diffrn_reflns_theta_min 3.48
_exptl_absorpt_coefficient_mu 1.096
_exptl_absorpt_correction_T_max 0.989
_exptl_absorpt_correction_T_min 0.903
_exptl_absorpt_correction_type numerical
_exptl_absorpt_process_details
;
    Higashi, T. (1999). Program for Absorption Correction.
    Rigaku Corporation, Tokyo, Japan.
;
_exptl_crystal_colour colorless
_exptl_crystal_density_diffrn 1.293
_exptl_crystal_density_method 'not measured'
_exptl_crystal_description platelet
_exptl_crystal_F_000 1328
_exptl_crystal_size_max 0.20
_exptl_crystal_size_mid 0.20
_exptl_crystal_size_min 0.02
_refine_diff_density_max 0.633
_refine_diff_density_min -0.379
_refine_diff_density_rms 0.065
_refine_ls_extinction_coef 0.0012(2)
_refine_ls_extinction_expression Fc^*^=kFc[1+0.001xFc^2^\l^3^/sin(2\q)]^-1/4^
_refine_ls_extinction_method SHELXL
_refine_ls_goodness_of_fit_ref 1.442
_refine_ls_hydrogen_treatment constr
_refine_ls_matrix_type full
_refine_ls_number_parameters 405
_refine_ls_number_reflns 5938
_refine_ls_number_restraints 15
_refine_ls_restrained_S_all 1.509
_refine_ls_R_factor_all 0.1610
_refine_ls_R_factor_gt 0.0900
_refine_ls_shift/su_max 0.001
_refine_ls_shift/su_mean 0.000
_refine_ls_structure_factor_coef Fsqd
_refine_ls_weighting_details 'calc w=1/[\s^2^(Fo^2^)+(0.0700P)^2^+0.0000P] where P=(Fo^2^+2Fc^2^)/3'
_refine_ls_weighting_scheme calc
_refine_ls_wR_factor_gt 0.2136
_refine_ls_wR_factor_ref 0.2399
_reflns_number_gt 2655
_reflns_number_total 5938
_reflns_threshold_expression >2sigma(I)
_cod_data_source_file ol100227k_si_001.cif
_cod_data_source_block I
_cod_database_code 1502891

loop_
_symmetry_equiv_pos_site_id
_symmetry_equiv_pos_as_xyz
1 +X,+Y,+Z
2 -X,1/2+Y,1/2-Z
3 -X,-Y,-Z
4 +X,1/2-Y,1/2+Z

loop_
_atom_site_label
_atom_site_type_symbol
_atom_site_fract_x
_atom_site_fract_y
_atom_site_fract_z
_atom_site_U_iso_or_equiv
_atom_site_adp_type
_atom_site_occupancy
_atom_site_symmetry_multiplicity
_atom_site_calc_flag
_atom_site_refinement_flags
P1 P 0.05780(11) 0.57761(9) 0.15961(8) 0.0683(5) Uani 1 1 d .
O1 O 0.0575(3) 0.6540(2) 0.2154(2) 0.0764(10) Uani 1 1 d .
O2 O 0.4611(3) 0.4425(3) 0.0736(2) 0.0921(12) Uani 1 1 d .
O3 O 0.3495(3) 0.2111(3) 0.3444(2) 0.0968(12) Uani 1 1 d .
C1 C 0.4640(5) 0.2796(5) 0.0901(4) 0.0950(18) Uani 1 1 d .
H1 H 0.5259 0.2761 0.0799 0.114 Uiso 1 1 calc R
C2 C 0.4184(5) 0.2009(5) 0.1037(4) 0.104(2) Uani 1 1 d .
H2 H 0.4505 0.1426 0.1050 0.125 Uiso 1 1 calc R
C3 C 0.3261(5) 0.2056(4) 0.1157(3) 0.0922(17) Uani 1 1 d .
H3 H 0.2936 0.1504 0.1228 0.111 Uiso 1 1 calc R
C4 C 0.2813(4) 0.2897(4) 0.1174(3) 0.0824(16) Uani 1 1 d .
H4 H 0.2178 0.2920 0.1254 0.099 Uiso 1 1 calc R
C5 C 0.3274(4) 0.3718(4) 0.1077(3) 0.0744(14) Uani 1 1 d .
C6 C 0.4182(4) 0.3642(4) 0.0913(3) 0.0817(16) Uani 1 1 d .
C7 C 0.2858(4) 0.4658(4) 0.1086(3) 0.0703(14) Uani 1 1 d .
C8 C 0.3050(4) 0.5300(4) 0.0568(3) 0.0731(14) Uani 1 1 d .
C9 C 0.3800(5) 0.5035(4) 0.0197(4) 0.0899(17) Uani 1 1 d .
H9A H 0.3410 0.4725 -0.0340 0.108 Uiso 1 1 calc R
H9B H 0.4130 0.5600 0.0093 0.108 Uiso 1 1 calc R
C10 C 0.2214(4) 0.4937(3) 0.1499(3) 0.0668(13) Uani 1 1 d .
C11 C 0.1606(4) 0.5765(3) 0.1233(3) 0.0632(13) Uani 1 1 d .
C12 C 0.1733(4) 0.6357(3) 0.0649(3) 0.0671(14) Uani 1 1 d .
C13 C 0.2506(4) 0.6135(4) 0.0367(3) 0.0772(15) Uani 1 1 d .
H13 H 0.2666 0.6565 0.0030 0.093 Uiso 1 1 calc R
C14 C 0.1044(4) 0.7158(4) 0.0315(3) 0.0684(14) Uani 1 1 d .
C15 C 0.0904(5) 0.7844(4) 0.0808(4) 0.0802(15) Uani 1 1 d .
H15 H 0.1279 0.7812 0.1392 0.096 Uiso 1 1 calc R
C16 C 0.0218(5) 0.8581(4) 0.0456(4) 0.0864(17) Uani 1 1 d .
H16 H 0.0125 0.9042 0.0803 0.104 Uiso 1 1 calc R
C17 C -0.0328(5) 0.8645(4) -0.0394(4) 0.0865(17) Uani 1 1 d .
H17 H -0.0793 0.9147 -0.0634 0.104 Uiso 1 1 calc R
C18 C -0.0186(5) 0.7973(4) -0.0881(4) 0.0869(17) Uani 1 1 d .
H18 H -0.0550 0.8013 -0.1466 0.104 Uiso 1 1 calc R
C19 C 0.0484(5) 0.7232(4) -0.0534(4) 0.0786(15) Uani 1 1 d .
H19 H 0.0560 0.6767 -0.0885 0.094 Uiso 1 1 calc R
C20 C 0.0973(4) 0.4676(3) 0.2105(3) 0.0625(13) Uani 1 1 d .
C21 C 0.1970(4) 0.4423(3) 0.2132(3) 0.0660(13) Uani 1 1 d .
C22 C 0.2583(4) 0.3786(4) 0.2724(3) 0.0702(14) Uani 1 1 d .
C23 C 0.2070(5) 0.3231(3) 0.3107(3) 0.0727(14) Uani 1 1 d .
C24 C 0.1020(4) 0.3381(4) 0.2957(3) 0.0727(14) Uani 1 1 d .
H24 H 0.0667 0.2957 0.3167 0.087 Uiso 1 1 calc R
C25 C 0.0476(4) 0.4148(3) 0.2501(3) 0.0643(13) Uani 1 1 d .
C26 C -0.0634(4) 0.4316(4) 0.2400(3) 0.0671(13) Uani 1 1 d .
C27 C -0.1374(4) 0.3613(4) 0.2132(3) 0.0765(15) Uani 1 1 d .
H27 H -0.1169 0.3012 0.2040 0.092 Uiso 1 1 calc R
C28 C -0.2404(5) 0.3784(5) 0.1999(3) 0.0887(17) Uani 1 1 d .
H28 H -0.2912 0.3303 0.1806 0.106 Uiso 1 1 calc R
C29 C -0.2699(5) 0.4651(6) 0.2144(4) 0.0962(19) Uani 1 1 d .
H29 H -0.3417 0.4768 0.2032 0.115 Uiso 1 1 calc R
C30 C -0.1976(5) 0.5347(5) 0.2448(4) 0.0904(18) Uani 1 1 d .
H30 H -0.2181 0.5934 0.2571 0.108 Uiso 1 1 calc R
C31 C -0.0941(4) 0.5182(4) 0.2571(3) 0.0801(15) Uani 1 1 d .
H31 H -0.0435 0.5664 0.2774 0.096 Uiso 1 1 calc R
C32 C 0.3742(4) 0.3626(4) 0.3006(3) 0.0813(16) Uani 1 1 d .
C33 C 0.4131(5) 0.2766(5) 0.3334(4) 0.0916(17) Uani 1 1 d .
C34 C 0.2713(5) 0.2501(4) 0.3688(4) 0.0919(17) Uani 1 1 d .
H34A H 0.3068 0.2770 0.4249 0.110 Uiso 1 1 calc R
H34B H 0.2241 0.2002 0.3716 0.110 Uiso 1 1 calc R
C35 C 0.4451(4) 0.4289(4) 0.2968(3) 0.0893(17) Uani 1 1 d .
H35 H 0.4205 0.4895 0.2783 0.107 Uiso 1 1 calc R
C36 C 0.5502(5) 0.4081(6) 0.3194(4) 0.104(2) Uani 1 1 d .
H36 H 0.5975 0.4537 0.3162 0.125 Uiso 1 1 calc R
C37 C 0.5849(6) 0.3203(6) 0.3466(4) 0.116(2) Uani 1 1 d .
H37 H 0.6566 0.3049 0.3605 0.139 Uiso 1 1 calc R
C38 C 0.5177(6) 0.2542(5) 0.3540(4) 0.113(2) Uani 1 1 d .
H38 H 0.5430 0.1939 0.3731 0.135 Uiso 1 1 calc R
C39 C -0.0632(4) 0.5681(3) 0.0715(3) 0.0719(14) Uani 1 1 d .
H39A H -0.1217 0.5689 0.0890 0.086 Uiso 1 1 calc R
H39B H -0.0645 0.5101 0.0427 0.086 Uiso 1 1 calc R
H39C H -0.0705 0.6203 0.0342 0.086 Uiso 1 1 calc R
O4 O 0.2982(7) 0.6787(6) 0.4294(6) 0.282(4) Uiso 1 1 d D
C40 C 0.2911(8) 0.5944(8) 0.4340(7) 0.244(5) Uiso 1 1 d D
C41 C 0.3825(6) 0.5315(8) 0.4562(8) 0.272(6) Uiso 1 1 d D
H41A H 0.4361 0.5601 0.4411 0.407 Uiso 1 1 calc R
H41B H 0.3596 0.4729 0.4264 0.407 Uiso 1 1 calc R
H41C H 0.4123 0.5197 0.5159 0.407 Uiso 1 1 calc R
C42 C 0.2043(7) 0.5517(7) 0.4534(7) 0.240(5) Uiso 1 1 d D
H42A H 0.1431 0.5930 0.4344 0.359 Uiso 1 1 calc R
H42B H 0.2295 0.5424 0.5133 0.359 Uiso 1 1 calc R
H42C H 0.1840 0.4920 0.4251 0.359 Uiso 1 1 calc R

loop_
_atom_site_aniso_label
_atom_site_aniso_U_11
_atom_site_aniso_U_22
_atom_site_aniso_U_33
_atom_site_aniso_U_23
_atom_site_aniso_U_13
_atom_site_aniso_U_12
P1 0.0760(10) 0.0724(9) 0.0626(10) 0.0000(7) 0.0343(8) 0.0011(7)
O1 0.100(3) 0.071(2) 0.069(2) -0.0103(18) 0.045(2) -0.0021(18)
O2 0.078(3) 0.111(3) 0.098(3) 0.002(2) 0.047(3) -0.003(2)
O3 0.087(3) 0.091(3) 0.109(3) 0.017(2) 0.036(3) 0.015(2)
C1 0.084(4) 0.106(5) 0.097(5) -0.010(4) 0.040(4) 0.013(4)
C2 0.102(5) 0.101(5) 0.109(5) -0.012(4) 0.042(4) 0.015(4)
C3 0.101(5) 0.088(4) 0.090(5) -0.009(3) 0.042(4) 0.004(4)
C4 0.081(4) 0.091(4) 0.085(4) -0.006(3) 0.044(3) -0.004(3)
C5 0.072(4) 0.087(4) 0.066(4) -0.001(3) 0.031(3) 0.000(3)
C6 0.074(4) 0.100(4) 0.078(4) -0.003(3) 0.038(3) 0.000(3)
C7 0.073(4) 0.081(4) 0.058(3) 0.000(3) 0.028(3) 0.000(3)
C8 0.079(4) 0.081(4) 0.069(4) -0.001(3) 0.040(3) -0.007(3)
C9 0.085(4) 0.106(4) 0.092(4) 0.015(4) 0.050(4) 0.005(4)
C10 0.066(3) 0.078(3) 0.061(3) 0.001(3) 0.031(3) -0.004(3)
C11 0.064(3) 0.073(3) 0.054(3) -0.007(3) 0.025(3) -0.006(3)
C12 0.076(4) 0.072(3) 0.057(3) -0.005(3) 0.031(3) -0.007(3)
C13 0.082(4) 0.088(4) 0.068(4) -0.002(3) 0.037(3) -0.018(3)
C14 0.082(4) 0.070(3) 0.057(4) 0.000(3) 0.033(3) -0.003(3)
C15 0.098(4) 0.080(4) 0.066(4) 0.002(3) 0.037(3) -0.003(3)
C16 0.116(5) 0.081(4) 0.075(5) -0.005(3) 0.052(4) 0.003(4)
C17 0.107(5) 0.080(4) 0.075(5) 0.007(4) 0.039(4) 0.005(3)
C18 0.101(5) 0.090(4) 0.064(4) 0.004(4) 0.028(4) -0.008(4)
C19 0.096(4) 0.078(4) 0.063(4) -0.008(3) 0.035(4) -0.005(3)
C20 0.066(3) 0.070(3) 0.054(3) 0.004(3) 0.027(3) -0.004(3)
C21 0.070(4) 0.073(3) 0.056(3) 0.002(3) 0.028(3) 0.002(3)
C22 0.065(4) 0.083(3) 0.060(4) 0.002(3) 0.022(3) 0.002(3)
C23 0.082(4) 0.076(3) 0.062(4) 0.007(3) 0.032(3) 0.002(3)
C24 0.076(4) 0.077(3) 0.069(4) 0.000(3) 0.033(3) -0.009(3)
C25 0.069(3) 0.068(3) 0.056(3) -0.003(3) 0.026(3) -0.002(3)
C26 0.073(4) 0.078(3) 0.055(3) 0.005(3) 0.031(3) 0.004(3)
C27 0.077(4) 0.085(4) 0.069(4) 0.006(3) 0.031(3) -0.012(3)
C28 0.077(4) 0.115(5) 0.077(4) 0.000(4) 0.034(4) -0.018(4)
C29 0.074(4) 0.138(6) 0.081(4) 0.009(4) 0.035(4) 0.005(4)
C30 0.084(4) 0.109(5) 0.092(5) -0.002(4) 0.051(4) 0.007(4)
C31 0.086(4) 0.089(4) 0.074(4) -0.006(3) 0.041(3) -0.004(3)
C32 0.068(4) 0.099(4) 0.075(4) 0.003(3) 0.027(3) 0.001(3)
C33 0.079(5) 0.098(5) 0.089(5) 0.009(4) 0.024(4) 0.008(4)
C34 0.094(4) 0.104(4) 0.076(4) 0.024(4) 0.033(4) 0.015(4)
C35 0.074(4) 0.117(5) 0.074(4) 0.001(3) 0.027(4) -0.005(4)
C36 0.069(4) 0.156(7) 0.084(5) 0.004(5) 0.027(4) -0.009(4)
C37 0.082(5) 0.154(7) 0.097(6) 0.006(5) 0.022(4) 0.015(5)
C38 0.087(5) 0.131(6) 0.106(6) 0.012(4) 0.024(5) 0.018(5)
C39 0.071(3) 0.080(3) 0.059(3) 0.002(3) 0.022(3) 0.002(3)

loop_
_atom_type_symbol
_atom_type_description
_atom_type_scat_dispersion_real
_atom_type_scat_dispersion_imag
_atom_type_scat_source
C C 0.0181 0.0091 'International Tables Vol C Tables 4.2.6.8 and 6.1.1.4'
H H 0.0000 0.0000 'International Tables Vol C Tables 4.2.6.8 and 6.1.1.4'
O O 0.0492 0.0322 'International Tables Vol C Tables 4.2.6.8 and 6.1.1.4'
P P 0.2955 0.4335 'International Tables Vol C Tables 4.2.6.8 and 6.1.1.4'

loop_
_geom_angle_atom_site_label_1
_geom_angle_atom_site_label_2
_geom_angle_atom_site_label_3
_geom_angle
O1 P1 C39 112.6(2)
O1 P1 C11 117.7(2)
C39 P1 C11 107.1(2)
O1 P1 C20 114.2(2)
C39 P1 C20 111.0(2)
C11 P1 C20 92.6(2)
C6 O2 C9 111.1(4)
C33 O3 C34 112.6(4)
C2 C1 C6 118.9(6)
C2 C1 H1 120.5
C6 C1 H1 120.5
C1 C2 C3 120.7(6)
C1 C2 H2 119.7
C3 C2 H2 119.7
C4 C3 C2 120.2(6)
C4 C3 H3 119.9
C2 C3 H3 119.9
C3 C4 C5 121.2(5)
C3 C4 H4 119.4
C5 C4 H4 119.4
C4 C5 C6 117.0(5)
C4 C5 C7 125.5(5)
C6 C5 C7 117.4(5)
O2 C6 C1 118.8(5)
O2 C6 C5 119.4(5)
C1 C6 C5 121.8(6)
C8 C7 C10 118.2(5)
C8 C7 C5 115.0(4)
C10 C7 C5 126.5(5)
C13 C8 C7 120.8(5)
C13 C8 C9 121.0(5)
C7 C8 C9 118.0(5)
O2 C9 C8 111.4(4)
O2 C9 H9A 109.3
C8 C9 H9A 109.3
O2 C9 H9B 109.3
C8 C9 H9B 109.3
H9A C9 H9B 108.0
C7 C10 C11 118.6(4)
C7 C10 C21 128.7(5)
C11 C10 C21 112.3(4)
C12 C11 C10 121.2(4)
C12 C11 P1 128.0(4)
C10 C11 P1 109.9(3)
C13 C12 C11 117.9(5)
C13 C12 C14 120.6(5)
C11 C12 C14 121.5(4)
C8 C13 C12 121.8(5)
C8 C13 H13 119.1
C12 C13 H13 119.1
C15 C14 C19 117.8(5)
C15 C14 C12 123.2(5)
C19 C14 C12 119.1(5)
C14 C15 C16 120.7(5)
C14 C15 H15 119.7
C16 C15 H15 119.7
C17 C16 C15 120.6(5)
C17 C16 H16 119.7
C15 C16 H16 119.7
C18 C17 C16 118.8(6)
C18 C17 H17 120.6
C16 C17 H17 120.6
C17 C18 C19 120.9(6)
C17 C18 H18 119.6
C19 C18 H18 119.6
C18 C19 C14 121.3(5)
C18 C19 H19 119.4
C14 C19 H19 119.4
C25 C20 C21 121.4(4)
C25 C20 P1 128.5(4)
C21 C20 P1 109.9(3)
C22 C21 C20 119.1(4)
C22 C21 C10 129.5(5)
C20 C21 C10 111.4(4)
C21 C22 C23 117.5(5)
C21 C22 C32 126.7(5)
C23 C22 C32 115.8(5)
C24 C23 C22 121.0(5)
C24 C23 C34 122.0(5)
C22 C23 C34 117.0(5)
C23 C24 C25 120.8(5)
C23 C24 H24 119.6
C25 C24 H24 119.6
C20 C25 C24 117.5(5)
C20 C25 C26 123.2(5)
C24 C25 C26 119.0(4)
C27 C26 C31 118.9(5)
C27 C26 C25 120.4(5)
C31 C26 C25 120.7(5)
C28 C27 C26 120.2(5)
C28 C27 H27 119.9
C26 C27 H27 119.9
C27 C28 C29 120.0(6)
C27 C28 H28 120.0
C29 C28 H28 120.0
C30 C29 C28 121.1(6)
C30 C29 H29 119.4
C28 C29 H29 119.4
C29 C30 C31 119.1(6)
C29 C30 H30 120.5
C31 C30 H30 120.5
C30 C31 C26 120.6(5)
C30 C31 H31 119.7
C26 C31 H31 119.7
C33 C32 C35 118.3(6)
C33 C32 C22 117.5(5)
C35 C32 C22 124.2(5)
O3 C33 C32 121.3(6)
O3 C33 C38 118.2(6)
C32 C33 C38 120.5(7)
O3 C34 C23 112.6(4)
O3 C34 H34A 109.1
C23 C34 H34A 109.1
O3 C34 H34B 109.1
C23 C34 H34B 109.1
H34A C34 H34B 107.8
C36 C35 C32 121.4(6)
C36 C35 H35 119.3
C32 C35 H35 119.3
C37 C36 C35 118.8(7)
C37 C36 H36 120.6
C35 C36 H36 120.6
C36 C37 C38 121.2(7)
C36 C37 H37 119.4
C38 C37 H37 119.4
C37 C38 C33 119.5(7)
C37 C38 H38 120.3
C33 C38 H38 120.3
P1 C39 H39A 109.5
P1 C39 H39B 109.5
H39A C39 H39B 109.5
P1 C39 H39C 109.5
H39A C39 H39C 109.5
H39B C39 H39C 109.5
O4 C40 C41 123.0(9)
O4 C40 C42 120.9(8)
C41 C40 C42 111.5(7)
C40 C41 H41A 109.5
C40 C41 H41B 109.5
H41A C41 H41B 109.5
C40 C41 H41C 109.5
H41A C41 H41C 109.5
H41B C41 H41C 109.5
C40 C42 H42A 109.5
C40 C42 H42B 109.5
H42A C42 H42B 109.5
C40 C42 H42C 109.5
H42A C42 H42C 109.5
H42B C42 H42C 109.5

loop_
_geom_bond_atom_site_label_1
_geom_bond_atom_site_label_2
_geom_bond_distance
P1 O1 1.482(3)
P1 C39 1.773(5)
P1 C11 1.790(5)
P1 C20 1.801(5)
O2 C6 1.374(6)
O2 C9 1.443(6)
O3 C33 1.362(7)
O3 C34 1.438(6)
C1 C2 1.371(8)
C1 C6 1.384(7)
C1 H1 0.9500
C2 C3 1.385(8)
C2 H2 0.9500
C3 C4 1.373(7)
C3 H3 0.9500
C4 C5 1.393(7)
C4 H4 0.9500
C5 C6 1.409(7)
C5 C7 1.480(7)
C7 C8 1.404(6)
C7 C10 1.426(6)
C8 C13 1.392(7)
C8 C9 1.490(7)
C9 H9A 0.9900
C9 H9B 0.9900
C10 C11 1.431(6)
C10 C21 1.494(6)
C11 C12 1.406(6)
C12 C13 1.394(6)
C12 C14 1.466(7)
C13 H13 0.9500
C14 C15 1.388(6)
C14 C19 1.387(7)
C15 C16 1.396(7)
C15 H15 0.9500
C16 C17 1.385(7)
C16 H16 0.9500
C17 C18 1.367(7)
C17 H17 0.9500
C18 C19 1.388(7)
C18 H18 0.9500
C19 H19 0.9500
C20 C25 1.395(6)
C20 C21 1.415(6)
C21 C22 1.395(7)
C22 C23 1.417(6)
C22 C32 1.498(7)
C23 C24 1.390(7)
C23 C34 1.491(7)
C24 C25 1.400(6)
C24 H24 0.9500
C25 C26 1.499(6)
C26 C27 1.385(7)
C26 C31 1.397(6)
C27 C28 1.376(7)
C27 H27 0.9500
C28 C29 1.376(8)
C28 H28 0.9500
C29 C30 1.369(8)
C29 H29 0.9500
C30 C31 1.384(7)
C30 H30 0.9500
C31 H31 0.9500
C32 C33 1.386(7)
C32 C35 1.396(7)
C33 C38 1.386(8)
C34 H34A 0.9900
C34 H34B 0.9900
C35 C36 1.381(8)
C35 H35 0.9500
C36 C37 1.374(9)
C36 H36 0.9500
C37 C38 1.380(9)
C37 H37 0.9500
C38 H38 0.9500
C39 H39A 0.9800
C39 H39B 0.9800
C39 H39C 0.9800
O4 C40 1.229(8)
C40 C41 1.479(8)
C40 C42 1.514(8)
C41 H41A 0.9800
C41 H41B 0.9800
C41 H41C 0.9800
C42 H42A 0.9800
C42 H42B 0.9800
C42 H42C 0.9800

loop_
_geom_torsion_atom_site_label_1
_geom_torsion_atom_site_label_2
_geom_torsion_atom_site_label_3
_geom_torsion_atom_site_label_4
_geom_torsion
C6 C1 C2 C3 2.2(9)
C1 C2 C3 C4 -2.7(9)
C2 C3 C4 C5 -0.4(8)
C3 C4 C5 C6 3.6(8)
C3 C4 C5 C7 -180.0(5)
C9 O2 C6 C1 137.0(5)
C9 O2 C6 C5 -41.2(6)
C2 C1 C6 O2 -176.9(5)
C2 C1 C6 C5 1.2(9)
C4 C5 C6 O2 174.0(5)
C7 C5 C6 O2 -2.7(7)
C4 C5 C6 C1 -4.1(8)
C7 C5 C6 C1 179.2(5)
C4 C5 C7 C8 -146.9(5)
C6 C5 C7 C8 29.5(6)
C4 C5 C7 C10 26.8(8)
C6 C5 C7 C10 -156.7(5)
C10 C7 C8 C13 -9.2(7)
C5 C7 C8 C13 165.1(5)
C10 C7 C8 C9 174.6(5)
C5 C7 C8 C9 -11.1(7)
C6 O2 C9 C8 57.5(6)
C13 C8 C9 O2 152.5(5)
C7 C8 C9 O2 -31.3(7)
C8 C7 C10 C11 13.8(7)
C5 C7 C10 C11 -159.7(5)
C8 C7 C10 C21 -174.1(5)
C5 C7 C10 C21 12.4(8)
C7 C10 C11 C12 -7.9(7)
C21 C10 C11 C12 178.8(4)
C7 C10 C11 P1 161.7(4)
C21 C10 C11 P1 -11.6(5)
O1 P1 C11 C12 -72.0(5)
C39 P1 C11 C12 56.0(5)
C20 P1 C11 C12 168.9(4)
O1 P1 C11 C10 119.3(3)
C39 P1 C11 C10 -112.7(4)
C20 P1 C11 C10 0.2(4)
C10 C11 C12 C13 -3.0(7)
P1 C11 C12 C13 -170.6(4)
C10 C11 C12 C14 174.1(5)
P1 C11 C12 C14 6.5(7)
C7 C8 C13 C12 -1.9(8)
C9 C8 C13 C12 174.2(5)
C11 C12 C13 C8 8.0(7)
C14 C12 C13 C8 -169.1(5)
C13 C12 C14 C15 -127.4(5)
C11 C12 C14 C15 55.6(7)
C13 C12 C14 C19 54.0(7)
C11 C12 C14 C19 -123.0(5)
C19 C14 C15 C16 0.2(7)
C12 C14 C15 C16 -178.4(5)
C14 C15 C16 C17 -0.7(8)
C15 C16 C17 C18 0.2(8)
C16 C17 C18 C19 0.7(8)
C17 C18 C19 C14 -1.2(8)
C15 C14 C19 C18 0.8(7)
C12 C14 C19 C18 179.4(5)
O1 P1 C20 C25 63.7(5)
C39 P1 C20 C25 -64.9(5)
C11 P1 C20 C25 -174.3(4)
O1 P1 C20 C21 -110.3(3)
C39 P1 C20 C21 121.2(4)
C11 P1 C20 C21 11.7(4)
C25 C20 C21 C22 -16.3(7)
P1 C20 C21 C22 158.2(4)
C25 C20 C21 C10 165.4(4)
P1 C20 C21 C10 -20.1(5)
C7 C10 C21 C22 30.4(8)
C11 C10 C21 C22 -157.1(5)
C7 C10 C21 C20 -151.5(5)
C11 C10 C21 C20 21.0(6)
C20 C21 C22 C23 17.6(7)
C10 C21 C22 C23 -164.4(5)
C20 C21 C22 C32 -162.1(5)
C10 C21 C22 C32 15.9(8)
C21 C22 C23 C24 -6.2(7)
C32 C22 C23 C24 173.5(5)
C21 C22 C23 C34 175.2(5)
C32 C22 C23 C34 -5.0(7)
C22 C23 C24 C25 -7.4(8)
C34 C23 C24 C25 171.1(5)
C21 C20 C25 C24 2.7(7)
P1 C20 C25 C24 -170.7(4)
C21 C20 C25 C26 -171.9(4)
P1 C20 C25 C26 14.7(7)
C23 C24 C25 C20 9.1(7)
C23 C24 C25 C26 -176.1(4)
C20 C25 C26 C27 123.9(5)
C24 C25 C26 C27 -50.6(6)
C20 C25 C26 C31 -55.8(7)
C24 C25 C26 C31 129.7(5)
C31 C26 C27 C28 3.2(7)
C25 C26 C27 C28 -176.5(5)
C26 C27 C28 C29 -1.0(8)
C27 C28 C29 C30 -2.2(9)
C28 C29 C30 C31 3.1(9)
C29 C30 C31 C26 -0.9(8)
C27 C26 C31 C30 -2.2(7)
C25 C26 C31 C30 177.5(5)
C21 C22 C32 C33 -155.4(5)
C23 C22 C32 C33 24.9(7)
C21 C22 C32 C35 25.5(8)
C23 C22 C32 C35 -154.2(5)
C34 O3 C33 C32 -36.0(7)
C34 O3 C33 C38 145.6(5)
C35 C32 C33 O3 175.2(5)
C22 C32 C33 O3 -4.0(8)
C35 C32 C33 C38 -6.4(9)
C22 C32 C33 C38 174.4(5)
C33 O3 C34 C23 54.4(6)
C24 C23 C34 O3 147.9(5)
C22 C23 C34 O3 -33.6(7)
C33 C32 C35 C36 4.6(8)
C22 C32 C35 C36 -176.2(5)
C32 C35 C36 C37 -0.4(9)
C35 C36 C37 C38 -2.0(10)
C36 C37 C38 C33 0.2(11)
O3 C33 C38 C37 -177.5(6)
C32 C33 C38 C37 4.1(10)
